data_7117668
loop_
_publ_author_name
'Andrey I. Konovalov'
'Evgeniya O. Gorbacheva'
'Fedor M. Miloserdov'
'Vladimir V. Grushin'

_publ_section_title
;
 Ruthenium-catalyzed nucleophilic fluorination of halobenzenes
;
_journal_name_full Chem.Commun.
_journal_page_first 13527
_journal_paper_doi 10.1039/C5cc05436B
_journal_volume 51
_journal_year 2015
_chemical_absolute_configuration ad
_chemical_formula_sum 'C18 H26 B F4 N Ru'
_chemical_formula_weight 444.28
_chemical_name_systematic
;
 ?
;
_space_group_IT_number 33
_space_group_name_Hall 'P 2c -2n'
_symmetry_cell_setting orthorhombic
_symmetry_space_group_name_Hall 'P 2c -2n'
_symmetry_space_group_name_H-M 'P n a 21'
_atom_sites_solution_hydrogens geom
_audit_creation_method SHELXL-2014
_audit_update_record
;
2015-05-06 deposited with the CCDC.
2015-07-15 downloaded from the CCDC.
;
_cell_angle_alpha 90
_cell_angle_beta 90
_cell_angle_gamma 90
_cell_formula_units_Z 4
_cell_length_a 16.1385(9)
_cell_length_b 14.1014(9)
_cell_length_c 8.2801(4)
_cell_measurement_reflns_used 2968
_cell_measurement_temperature 100(2)
_cell_measurement_theta_max 25.86
_cell_measurement_theta_min 2.52
_cell_volume 1884.35(18)
_computing_cell_refinement 'Bruker APEX2 v2011.4-0'
_computing_data_collection 'Bruker APEX2 v2011.4-0'
_computing_data_reduction 'Bruker SAINT V7.60A'
_computing_molecular_graphics 'Bruker SHELXTL'
_computing_publication_material 'Bruker SHELXTL'
_computing_structure_refinement 'SHELXL-2014 (Sheldrick, 2014)'
_computing_structure_solution 'SHELXS-2014 (Sheldrick, 2014)'
_diffrn_ambient_temperature 100(2)
_diffrn_detector_area_resol_mean 512
_diffrn_detector_type '4K CCD area detector APEX II'
_diffrn_measured_fraction_theta_full 1.000
_diffrn_measured_fraction_theta_max 0.999
_diffrn_measurement_device_type 'APEX DUO Kappa 4-axis goniometer'
_diffrn_measurement_method
;
 Fullsphere data collection, phi and omega scans
;
_diffrn_measurement_specimen_support 'magnetic support with MicroMount'
_diffrn_radiation_monochromator 'Quazar MX Multilayer Optics'
_diffrn_radiation_type MoK\a
_diffrn_radiation_wavelength 0.71073
_diffrn_reflns_av_R_equivalents 0.0408
_diffrn_reflns_av_unetI/netI 0.0466
_diffrn_reflns_Laue_measured_fraction_full 1.000
_diffrn_reflns_Laue_measured_fraction_max 0.999
_diffrn_reflns_limit_h_max 17
_diffrn_reflns_limit_h_min -20
_diffrn_reflns_limit_k_max 17
_diffrn_reflns_limit_k_min -11
_diffrn_reflns_limit_l_max 10
_diffrn_reflns_limit_l_min -9
_diffrn_reflns_number 11948
_diffrn_reflns_point_group_measured_fraction_full 0.972
_diffrn_reflns_point_group_measured_fraction_max 0.964
_diffrn_reflns_theta_full 25.242
_diffrn_reflns_theta_max 26.469
_diffrn_reflns_theta_min 1.918
_diffrn_source 'Microfocus source E025 IuS'
_diffrn_source_current 0.6
_diffrn_source_power 50
_diffrn_source_size '0.2 mm x 0.2 mm fine focus'
_diffrn_source_type 'Bruker APEX DUO'
_exptl_absorpt_coefficient_mu 0.869
_exptl_absorpt_correction_T_max 0.974
_exptl_absorpt_correction_T_min 0.842
_exptl_absorpt_correction_type empirical
_exptl_absorpt_process_details
; 
 SADABS Version 2008/1 Bruker-Nonius
 Blessing, Acta Cryst. (1995) A51 33-38
;
_exptl_crystal_colour orange
_exptl_crystal_density_diffrn 1.566
_exptl_crystal_description needle
_exptl_crystal_F_000 904
_exptl_crystal_recrystallization_method 'Re-crystallisation from solvent: 1,2-dichloroethane, ether'
_exptl_crystal_size_max 0.30
_exptl_crystal_size_mid 0.08
_exptl_crystal_size_min 0.03
_refine_diff_density_max 1.639
_refine_diff_density_min -1.049
_refine_diff_density_rms 0.102
_refine_ls_abs_structure_details
;
 Flack x determined using 1180 quotients [(I+)-(I-)]/[(I+)+(I-)]
 (Parsons, Flack and Wagner, Acta Cryst. B69 (2013) 249-259).
;
_refine_ls_abs_structure_Flack -0.03(3)
_refine_ls_extinction_coef .
_refine_ls_extinction_method none
_refine_ls_goodness_of_fit_ref 1.056
_refine_ls_hydrogen_treatment constr
_refine_ls_matrix_type full
_refine_ls_number_parameters 279
_refine_ls_number_reflns 3757
_refine_ls_number_restraints 105
_refine_ls_restrained_S_all 1.060
_refine_ls_R_factor_all 0.0616
_refine_ls_R_factor_gt 0.0472
_refine_ls_shift/su_max 0.000
_refine_ls_shift/su_mean 0.000
_refine_ls_structure_factor_coef Fsqd
_refine_ls_weighting_details 'w=1/[\s^2^(Fo^2^)+(0.0707P)^2^+1.5888P] where P=(Fo^2^+2Fc^2^)/3'
_refine_ls_weighting_scheme calc
_refine_ls_wR_factor_gt 0.1190
_refine_ls_wR_factor_ref 0.1289
_reflns_Friedel_coverage 0.802
_reflns_Friedel_fraction_full 0.938
_reflns_Friedel_fraction_max 0.925
_reflns_number_gt 3036
_reflns_number_total 3757
_reflns_threshold_expression 'I > 2\s(I)'
_cod_data_source_file c5cc05436b2.cif
_cod_data_source_block mo_AK513_0m
_cod_original_sg_symbol_H-M Pna2(1)
_cod_database_code 7117668
_shelx_space_group_comment
;
The symmetry employed for this shelxl refinement is uniquely defined
by the following loop, which should always be used as a source of
symmetry information in preference to the above space-group names.
They are only intended as comments.
;
_shelx_estimated_absorpt_t_min 0.780
_shelx_estimated_absorpt_t_max 0.974
_shelxl_version_number 2014-3

loop_
_space_group_symop_operation_xyz
'x, y, z'
'-x, -y, z+1/2'
'x+1/2, -y+1/2, z'
'-x+1/2, y+1/2, z+1/2'

loop_
_atom_site_label
_atom_site_type_symbol
_atom_site_fract_x
_atom_site_fract_y
_atom_site_fract_z
_atom_site_U_iso_or_equiv
_atom_site_adp_type
_atom_site_occupancy
_atom_site_site_symmetry_order
_atom_site_calc_flag
_atom_site_refinement_flags_posn
_atom_site_refinement_flags_adp
_atom_site_refinement_flags_occupancy
_atom_site_disorder_assembly
_atom_site_disorder_group
Ru1 Ru 0.79249(3) 0.42590(4) 0.6178(3) 0.0301(2) Uani 1 1 d . . . . .
N1 N 0.6457(5) 0.5949(6) 0.7133(11) 0.048(2) Uani 1 1 d . . . . .
C1 C 0.7154(5) 0.5439(7) 0.7496(12) 0.036(2) Uani 1 1 d . . . . .
C2 C 0.7954(5) 0.5762(6) 0.7011(14) 0.038(2) Uani 1 1 d . . . . .
H2 H 0.7997 0.6301 0.6328 0.046 Uiso 1 1 calc R U . . .
C3 C 0.8677(6) 0.5302(7) 0.7523(12) 0.041(2) Uani 1 1 d . . . . .
H3 H 0.9205 0.5560 0.7269 0.050 Uiso 1 1 calc R U . . .
C4 C 0.8617(8) 0.4435(9) 0.8435(14) 0.050(3) Uani 1 1 d . . . . .
H4 H 0.9104 0.4117 0.8782 0.060 Uiso 1 1 calc R U . . .
C5 C 0.7838(8) 0.4067(9) 0.8807(15) 0.042(3) Uani 1 1 d . . . . .
H5 H 0.7793 0.3493 0.9402 0.050 Uiso 1 1 calc R U . . .
C6 C 0.7112(6) 0.4551(8) 0.8295(12) 0.037(2) Uani 1 1 d . . . . .
H6 H 0.6586 0.4272 0.8492 0.045 Uiso 1 1 calc R U . . .
C7 C 0.6510(6) 0.6783(6) 0.613(2) 0.052(2) Uani 1 1 d . . . . .
H7A H 0.6680 0.6599 0.5035 0.078 Uiso 1 1 calc R U . . .
H7B H 0.6919 0.7223 0.6581 0.078 Uiso 1 1 calc R U . . .
H7C H 0.5967 0.7094 0.6082 0.078 Uiso 1 1 calc R U . . .
C8 C 0.5642(6) 0.5493(8) 0.7332(17) 0.060(3) Uani 1 1 d . . . . .
H8A H 0.5569 0.5303 0.8462 0.090 Uiso 1 1 calc R U . . .
H8B H 0.5610 0.4932 0.6637 0.090 Uiso 1 1 calc R U . . .
H8C H 0.5204 0.5941 0.7031 0.090 Uiso 1 1 calc R U . . .
C9 C 0.7427(7) 0.4026(9) 0.3770(13) 0.039(3) Uani 1 1 d . . . . .
C10 C 0.8291(9) 0.4204(8) 0.3650(14) 0.042(3) Uani 1 1 d . . . . .
C11 C 0.8700(6) 0.3490(7) 0.4532(11) 0.037(2) Uani 1 1 d . . . . .
C12 C 0.8097(7) 0.2865(7) 0.5164(12) 0.044(2) Uani 1 1 d . . . . .
C13 C 0.7309(6) 0.3219(7) 0.4676(12) 0.041(2) Uani 1 1 d . . . . .
C14 C 0.6772(7) 0.4606(9) 0.2929(14) 0.056(3) Uani 1 1 d . . . . .
H14A H 0.6290 0.4675 0.3640 0.083 Uiso 1 1 calc R U . . .
H14B H 0.6604 0.4285 0.1931 0.083 Uiso 1 1 calc R U . . .
H14C H 0.6996 0.5234 0.2670 0.083 Uiso 1 1 calc R U . . .
C15 C 0.8698(8) 0.4988(9) 0.2731(14) 0.064(3) Uani 1 1 d . . . . .
H15A H 0.8890 0.4747 0.1685 0.096 Uiso 1 1 calc R U . . .
H15B H 0.9171 0.5229 0.3347 0.096 Uiso 1 1 calc R U . . .
H15C H 0.8299 0.5501 0.2556 0.096 Uiso 1 1 calc R U . . .
C16 C 0.9639(6) 0.3380(10) 0.4677(14) 0.063(3) Uani 1 1 d . . . . .
H16A H 0.9859 0.3099 0.3683 0.094 Uiso 1 1 calc R U . . .
H16B H 0.9769 0.2966 0.5594 0.094 Uiso 1 1 calc R U . . .
H16C H 0.9893 0.4003 0.4848 0.094 Uiso 1 1 calc R U . . .
C17 C 0.8248(7) 0.1972(6) 0.609(2) 0.062(3) Uani 1 1 d . . . . .
H17A H 0.8724 0.2061 0.6812 0.093 Uiso 1 1 calc R U . . .
H17B H 0.8364 0.1453 0.5338 0.093 Uiso 1 1 calc R U . . .
H17C H 0.7756 0.1817 0.6733 0.093 Uiso 1 1 calc R U . . .
C18 C 0.6482(7) 0.2743(9) 0.5045(15) 0.059(3) Uani 1 1 d . . . . .
H18A H 0.6353 0.2283 0.4195 0.088 Uiso 1 1 calc R U . . .
H18B H 0.6044 0.3224 0.5089 0.088 Uiso 1 1 calc R U . . .
H18C H 0.6516 0.2417 0.6087 0.088 Uiso 1 1 calc R U . . .
B1 B 0.5706(19) 0.2488(19) -0.049(3) 0.063(4) Uani 0.5 1 d D U P A 1
F1 F 0.5245(9) 0.2045(12) -0.149(2) 0.081(4) Uani 0.5 1 d D U P A 1
F2 F 0.5455(9) 0.2209(12) 0.106(2) 0.083(4) Uani 0.5 1 d D U P A 1
F3 F 0.6530(11) 0.2440(16) -0.066(3) 0.061(5) Uani 0.5 1 d D U P A 1
F4 F 0.5462(10) 0.3483(10) -0.053(2) 0.066(4) Uani 0.5 1 d D U P A 1
B1' B 0.5664(16) 0.2507(15) -0.027(3) 0.017(4) Uani 0.5 1 d D U P B 2
F1' F 0.5767(9) 0.2835(11) 0.115(2) 0.083(4) Uani 0.5 1 d D U P B 2
F2' F 0.5240(8) 0.1646(8) -0.010(2) 0.075(4) Uani 0.5 1 d D U P B 2
F3' F 0.5305(10) 0.3061(14) -0.1378(19) 0.082(5) Uani 0.5 1 d D U P B 2
F4' F 0.6476(10) 0.2224(15) -0.087(3) 0.068(7) Uani 0.5 1 d D U P B 2

loop_
_atom_site_aniso_label
_atom_site_aniso_U_11
_atom_site_aniso_U_22
_atom_site_aniso_U_33
_atom_site_aniso_U_23
_atom_site_aniso_U_13
_atom_site_aniso_U_12
Ru1 0.0231(3) 0.0449(4) 0.0223(3) -0.0072(4) 0.0001(5) -0.0041(2)
N1 0.039(5) 0.062(6) 0.044(5) 0.002(4) 0.007(4) 0.009(4)
C1 0.033(5) 0.050(5) 0.025(5) -0.005(4) 0.003(4) 0.003(4)
C2 0.043(6) 0.038(5) 0.034(5) -0.013(4) 0.002(4) -0.010(4)
C3 0.034(5) 0.054(6) 0.036(5) -0.018(5) -0.009(4) -0.010(4)
C4 0.037(7) 0.087(9) 0.027(6) -0.015(6) -0.015(5) 0.016(6)
C5 0.052(8) 0.050(6) 0.024(6) -0.007(4) -0.004(6) 0.003(6)
C6 0.030(5) 0.057(6) 0.025(5) -0.009(5) 0.010(4) -0.002(4)
C7 0.052(5) 0.054(5) 0.049(5) 0.001(8) 0.002(8) 0.012(4)
C8 0.032(5) 0.075(8) 0.072(9) 0.017(6) 0.012(6) 0.007(5)
C9 0.032(6) 0.057(6) 0.029(6) -0.010(5) -0.002(5) -0.001(5)
C10 0.042(9) 0.064(7) 0.022(6) -0.010(4) 0.004(6) -0.014(5)
C11 0.033(5) 0.052(5) 0.027(5) -0.005(4) 0.001(4) 0.004(4)
C12 0.056(6) 0.050(6) 0.025(5) -0.012(4) 0.005(5) 0.001(5)
C13 0.037(5) 0.054(6) 0.032(5) -0.013(4) 0.006(4) -0.015(5)
C14 0.052(6) 0.074(7) 0.040(6) -0.009(6) -0.016(6) 0.007(6)
C15 0.071(8) 0.086(8) 0.035(6) 0.000(6) 0.004(5) -0.033(7)
C16 0.033(6) 0.105(10) 0.050(7) -0.013(6) 0.010(5) 0.014(6)
C17 0.095(7) 0.050(5) 0.041(6) -0.005(7) 0.017(10) 0.006(5)
C18 0.045(6) 0.077(8) 0.055(7) -0.017(6) 0.011(5) -0.030(6)
B1 0.050(6) 0.070(7) 0.068(7) 0.003(7) 0.001(6) -0.002(6)
F1 0.062(7) 0.092(8) 0.090(8) -0.018(8) -0.017(7) -0.007(7)
F2 0.069(7) 0.112(9) 0.070(7) 0.030(8) 0.010(7) 0.023(7)
F3 0.045(6) 0.053(8) 0.084(10) 0.009(8) 0.001(6) -0.007(6)
F4 0.052(7) 0.064(6) 0.084(9) 0.007(6) 0.016(7) 0.002(5)
B1' 0.014(7) 0.025(8) 0.011(8) -0.003(6) -0.001(6) 0.000(6)
F1' 0.082(9) 0.100(10) 0.068(8) -0.047(10) 0.004(12) 0.016(8)
F2' 0.045(7) 0.049(7) 0.131(13) -0.016(8) 0.009(8) -0.017(6)
F3' 0.055(9) 0.122(14) 0.068(10) 0.051(10) 0.003(8) 0.013(9)
F4' 0.034(8) 0.080(14) 0.091(14) 0.023(11) 0.022(9) 0.009(8)

loop_
_atom_type_symbol
_atom_type_description
_atom_type_scat_dispersion_real
_atom_type_scat_dispersion_imag
_atom_type_scat_source
C C 0.0033 0.0016 'International Tables Vol C Tables 4.2.6.8 and 6.1.1.4'
H H 0.0000 0.0000 'International Tables Vol C Tables 4.2.6.8 and 6.1.1.4'
B B 0.0013 0.0007 'International Tables Vol C Tables 4.2.6.8 and 6.1.1.4'
N N 0.0061 0.0033 'International Tables Vol C Tables 4.2.6.8 and 6.1.1.4'
F F 0.0171 0.0103 'International Tables Vol C Tables 4.2.6.8 and 6.1.1.4'
Ru Ru -1.2594 0.8363 'International Tables Vol C Tables 4.2.6.8 and 6.1.1.4'

loop_
_geom_angle_atom_site_label_1
_geom_angle_atom_site_label_2
_geom_angle_atom_site_label_3
_geom_angle
_geom_angle_site_symmetry_1
_geom_angle_site_symmetry_3
C11 Ru1 C12 38.4(4) . .
C11 Ru1 C13 63.9(4) . .
C12 Ru1 C13 38.5(4) . .
C11 Ru1 C9 63.7(4) . .
C12 Ru1 C9 63.4(4) . .
C13 Ru1 C9 37.0(4) . .
C11 Ru1 C10 38.0(4) . .
C12 Ru1 C10 63.8(4) . .
C13 Ru1 C10 63.1(4) . .
C9 Ru1 C10 38.1(5) . .
C11 Ru1 C4 107.6(4) . .
C12 Ru1 C4 111.7(4) . .
C13 Ru1 C4 143.2(5) . .
C9 Ru1 C4 170.9(5) . .
C10 Ru1 C4 133.3(6) . .
C11 Ru1 C5 127.2(4) . .
C12 Ru1 C5 106.3(4) . .
C13 Ru1 C5 117.1(4) . .
C9 Ru1 C5 150.0(5) . .
C10 Ru1 C5 164.9(5) . .
C4 Ru1 C5 37.0(4) . .
C11 Ru1 C3 109.7(3) . .
C12 Ru1 C3 137.1(4) . .
C13 Ru1 C3 173.4(4) . .
C9 Ru1 C3 140.0(4) . .
C10 Ru1 C3 111.0(4) . .
C4 Ru1 C3 38.2(4) . .
C5 Ru1 C3 67.5(4) . .
C11 Ru1 C6 159.6(4) . .
C12 Ru1 C6 123.4(4) . .
C13 Ru1 C6 107.9(4) . .
C9 Ru1 C6 122.1(4) . .
C10 Ru1 C6 157.4(5) . .
C4 Ru1 C6 66.9(4) . .
C5 Ru1 C6 37.4(4) . .
C3 Ru1 C6 78.7(4) . .
C11 Ru1 C2 131.7(4) . .
C12 Ru1 C2 170.0(4) . .
C13 Ru1 C2 146.3(4) . .
C9 Ru1 C2 115.8(4) . .
C10 Ru1 C2 109.0(4) . .
C4 Ru1 C2 67.5(4) . .
C5 Ru1 C2 79.2(4) . .
C3 Ru1 C2 36.8(4) . .
C6 Ru1 C2 66.0(4) . .
C11 Ru1 C1 164.4(4) . .
C12 Ru1 C1 153.6(4) . .
C13 Ru1 C1 120.3(4) . .
C9 Ru1 C1 109.7(4) . .
C10 Ru1 C1 128.1(4) . .
C4 Ru1 C1 78.1(4) . .
C5 Ru1 C1 66.0(4) . .
C3 Ru1 C1 65.5(4) . .
C6 Ru1 C1 36.0(4) . .
C2 Ru1 C1 36.2(3) . .
C1 N1 C7 120.4(8) . .
C1 N1 C8 118.7(9) . .
C7 N1 C8 118.2(9) . .
N1 C1 C6 121.9(8) . .
N1 C1 C2 120.9(9) . .
C6 C1 C2 117.1(8) . .
N1 C1 Ru1 135.0(7) . .
C6 C1 Ru1 67.4(5) . .
C2 C1 Ru1 67.4(5) . .
C3 C2 C1 121.4(10) . .
C3 C2 Ru1 70.8(5) . .
C1 C2 Ru1 76.4(5) . .
C2 C3 C4 119.7(9) . .
C2 C3 Ru1 72.4(5) . .
C4 C3 Ru1 70.3(6) . .
C5 C4 C3 119.6(10) . .
C5 C4 Ru1 71.8(7) . .
C3 C4 Ru1 71.5(6) . .
C4 C5 C6 119.8(12) . .
C4 C5 Ru1 71.2(7) . .
C6 C5 Ru1 72.4(7) . .
C1 C6 C5 121.7(10) . .
C1 C6 Ru1 76.6(5) . .
C5 C6 Ru1 70.2(6) . .
C13 C9 C10 108.7(10) . .
C13 C9 C14 127.2(11) . .
C10 C9 C14 124.1(11) . .
C13 C9 Ru1 71.1(6) . .
C10 C9 Ru1 71.0(6) . .
C14 C9 Ru1 126.9(8) . .
C11 C10 C9 107.3(9) . .
C11 C10 C15 126.0(12) . .
C9 C10 C15 126.7(12) . .
C11 C10 Ru1 69.7(6) . .
C9 C10 Ru1 70.9(6) . .
C15 C10 Ru1 125.7(7) . .
C10 C11 C12 108.4(9) . .
C10 C11 C16 125.4(10) . .
C12 C11 C16 126.1(10) . .
C10 C11 Ru1 72.2(6) . .
C12 C11 Ru1 71.2(5) . .
C16 C11 Ru1 125.5(7) . .
C11 C12 C13 106.9(9) . .
C11 C12 C17 127.1(10) . .
C13 C12 C17 126.0(10) . .
C11 C12 Ru1 70.4(6) . .
C13 C12 Ru1 71.1(6) . .
C17 C12 Ru1 126.1(8) . .
C9 C13 C12 108.8(9) . .
C9 C13 C18 126.4(11) . .
C12 C13 C18 124.7(10) . .
C9 C13 Ru1 72.0(6) . .
C12 C13 Ru1 70.4(6) . .
C18 C13 Ru1 125.8(7) . .
F1 B1 F3 119(2) . .
F1 B1 F2 106.7(16) . .
F3 B1 F2 112(2) . .
F1 B1 F4 107(2) . .
F3 B1 F4 108.4(15) . .
F2 B1 F4 102(2) . .
F1' B1' F3' 119(2) . .
F1' B1' F2' 106.5(15) . .
F3' B1' F2' 111(2) . .
F1' B1' F4' 107(2) . .
F3' B1' F4' 108.3(14) . .
F2' B1' F4' 103.7(18) . .

loop_
_geom_bond_atom_site_label_1
_geom_bond_atom_site_label_2
_geom_bond_distance
_geom_bond_site_symmetry_2
Ru1 C11 2.144(9) .
Ru1 C12 2.156(10) .
Ru1 C13 2.164(9) .
Ru1 C9 2.175(10) .
Ru1 C10 2.177(11) .
Ru1 C4 2.191(12) .
Ru1 C5 2.199(12) .
Ru1 C3 2.208(9) .
Ru1 C6 2.227(9) .
Ru1 C2 2.230(9) .
Ru1 C1 2.347(9) .
N1 C1 1.368(12) .
N1 C7 1.444(14) .
N1 C8 1.474(13) .
C1 C6 1.417(15) .
C1 C2 1.428(12) .
C2 C3 1.401(14) .
C3 C4 1.440(16) .
C4 C5 1.395(17) .
C5 C6 1.420(15) .
C9 C13 1.376(16) .
C9 C10 1.421(18) .
C9 C14 1.507(16) .
C10 C11 1.408(15) .
C10 C15 1.493(15) .
C11 C12 1.415(14) .
C11 C16 1.529(14) .
C12 C13 1.424(14) .
C12 C17 1.495(15) .
C13 C18 1.526(14) .
B1 F1 1.28(3) .
B1 F3 1.34(3) .
B1 F2 1.40(2) .
B1 F4 1.46(3) .
B1' F1' 1.28(3) .
B1' F3' 1.34(3) .
B1' F2' 1.401(19) .
B1' F4' 1.46(3) .

loop_
_geom_torsion_atom_site_label_1
_geom_torsion_atom_site_label_2
_geom_torsion_atom_site_label_3
_geom_torsion_atom_site_label_4
_geom_torsion
_geom_torsion_site_symmetry_1
_geom_torsion_site_symmetry_2
_geom_torsion_site_symmetry_3
_geom_torsion_site_symmetry_4
C7 N1 C1 C6 -171.4(10) . . . .
C8 N1 C1 C6 -10.4(14) . . . .
C7 N1 C1 C2 5.6(16) . . . .
C8 N1 C1 C2 166.6(10) . . . .
C7 N1 C1 Ru1 -82.4(14) . . . .
C8 N1 C1 Ru1 78.6(13) . . . .
N1 C1 C2 C3 173.0(9) . . . .
C6 C1 C2 C3 -9.9(14) . . . .
Ru1 C1 C2 C3 -57.0(8) . . . .
N1 C1 C2 Ru1 -130.0(9) . . . .
C6 C1 C2 Ru1 47.1(8) . . . .
C1 C2 C3 C4 5.7(14) . . . .
Ru1 C2 C3 C4 -54.0(8) . . . .
C1 C2 C3 Ru1 59.6(8) . . . .
C2 C3 C4 C5 -0.3(15) . . . .
Ru1 C3 C4 C5 -55.3(10) . . . .
C2 C3 C4 Ru1 55.0(8) . . . .
C3 C4 C5 C6 -0.5(17) . . . .
Ru1 C4 C5 C6 -55.7(10) . . . .
C3 C4 C5 Ru1 55.2(9) . . . .
N1 C1 C6 C5 -173.8(10) . . . .
C2 C1 C6 C5 9.1(14) . . . .
Ru1 C1 C6 C5 56.2(9) . . . .
N1 C1 C6 Ru1 130.0(9) . . . .
C2 C1 C6 Ru1 -47.1(8) . . . .
C4 C5 C6 C1 -4.1(17) . . . .
Ru1 C5 C6 C1 -59.2(9) . . . .
C4 C5 C6 Ru1 55.1(10) . . . .
C13 C9 C10 C11 -0.9(11) . . . .
C14 C9 C10 C11 -177.2(10) . . . .
Ru1 C9 C10 C11 60.5(7) . . . .
C13 C9 C10 C15 177.8(10) . . . .
C14 C9 C10 C15 1.5(16) . . . .
Ru1 C9 C10 C15 -120.8(11) . . . .
C13 C9 C10 Ru1 -61.4(7) . . . .
C14 C9 C10 Ru1 122.3(10) . . . .
C9 C10 C11 C12 1.2(11) . . . .
C15 C10 C11 C12 -177.5(10) . . . .
Ru1 C10 C11 C12 62.5(7) . . . .
C9 C10 C11 C16 177.4(9) . . . .
C15 C10 C11 C16 -1.3(17) . . . .
Ru1 C10 C11 C16 -121.3(10) . . . .
C9 C10 C11 Ru1 -61.3(7) . . . .
C15 C10 C11 Ru1 120.0(11) . . . .
C10 C11 C12 C13 -1.0(11) . . . .
C16 C11 C12 C13 -177.2(9) . . . .
Ru1 C11 C12 C13 62.1(6) . . . .
C10 C11 C12 C17 176.0(11) . . . .
C16 C11 C12 C17 -0.2(17) . . . .
Ru1 C11 C12 C17 -120.9(11) . . . .
C10 C11 C12 Ru1 -63.1(7) . . . .
C16 C11 C12 Ru1 120.7(10) . . . .
C10 C9 C13 C12 0.2(11) . . . .
C14 C9 C13 C12 176.4(10) . . . .
Ru1 C9 C13 C12 -61.1(7) . . . .
C10 C9 C13 C18 -177.0(9) . . . .
C14 C9 C13 C18 -0.9(17) . . . .
Ru1 C9 C13 C18 121.6(10) . . . .
C10 C9 C13 Ru1 61.4(7) . . . .
C14 C9 C13 Ru1 -122.5(11) . . . .
C11 C12 C13 C9 0.5(11) . . . .
C17 C12 C13 C9 -176.5(11) . . . .
Ru1 C12 C13 C9 62.1(7) . . . .
C11 C12 C13 C18 177.8(9) . . . .
C17 C12 C13 C18 0.8(16) . . . .
Ru1 C12 C13 C18 -120.6(9) . . . .
C11 C12 C13 Ru1 -61.6(7) . . . .
C17 C12 C13 Ru1 121.4(11) . . . .
